data_7045534
loop_
_publ_author_name
'Liu, Yi'
'Zhou, Hai-Tao'
'Chen, Shao-Peng'
'Tan, Yu-Hui'
'Wang, Chang-Feng'
'Yang, Chang-Shan'
'Wen, He-Rui'
'Tang, Yun-Zhi'

_publ_section_title
;
 Reversible phase transition and switchable dielectric behaviors triggered
 by rotation and order-disorder motions of crowns.
;
_journal_issue 11
_journal_name_full 'Dalton transactions (Cambridge, England : 2003)'
_journal_page_first 3851
_journal_page_last 3856
_journal_paper_doi 10.1039/c8dt00003d
_journal_volume 47
_journal_year 2018
_chemical_formula_sum 'C25 H45 F6 N2 O10 P'
_chemical_formula_weight 678.60
_space_group_IT_number 2
_space_group_name_Hall '-P 1'
_space_group_name_H-M_alt 'P -1'
_symmetry_cell_setting triclinic
_symmetry_space_group_name_Hall '-P 1'
_symmetry_space_group_name_H-M 'P -1'
_atom_sites_solution_hydrogens geom
_atom_sites_solution_primary direct
_atom_sites_solution_secondary difmap
_audit_block_doi 10.5517/ccdc.csd.cc1q4kp3
_audit_creation_method SHELXL-97
_audit_update_record
;
2017-11-01 deposited with the CCDC.
2018-02-05 downloaded from the CCDC.
;
_cell_angle_alpha 84.6650(10)
_cell_angle_beta 73.5450(10)
_cell_angle_gamma 62.1010(10)
_cell_formula_units_Z 2
_cell_length_a 10.8694(6)
_cell_length_b 11.1391(6)
_cell_length_c 16.0890(9)
_cell_measurement_reflns_used 9923
_cell_measurement_temperature 299(2)
_cell_measurement_theta_max 51.440
_cell_measurement_theta_min 5.889
_cell_volume 1649.26(16)
_computing_cell_refinement 'Bruker SMART'
_computing_data_collection 'Bruker SMART'
_computing_data_reduction 'Bruker SAINT'
_computing_molecular_graphics 'Bruker SHELXTL'
_computing_publication_material 'Bruker SHELXTL'
_computing_structure_refinement 'SHELXL-97 (Sheldrick, 1997)'
_computing_structure_solution 'SHELXS-97 (Sheldrick, 1990)'
_diffrn_ambient_temperature 299(2)
_diffrn_measured_fraction_theta_full 0.998
_diffrn_measured_fraction_theta_max 0.998
_diffrn_measurement_device_type 'CCD area detector'
_diffrn_radiation_monochromator graphite
_diffrn_radiation_source 'fine-focus sealed tube'
_diffrn_radiation_type MoK\a
_diffrn_radiation_wavelength 0.71073
_diffrn_reflns_av_R_equivalents 0.0509
_diffrn_reflns_av_sigmaI/netI 0.0328
_diffrn_reflns_limit_h_max 13
_diffrn_reflns_limit_h_min -13
_diffrn_reflns_limit_k_max 13
_diffrn_reflns_limit_k_min -13
_diffrn_reflns_limit_l_max 19
_diffrn_reflns_limit_l_min -19
_diffrn_reflns_number 40729
_diffrn_reflns_theta_full 26.00
_diffrn_reflns_theta_max 26.00
_diffrn_reflns_theta_min 2.86
_exptl_absorpt_coefficient_mu 0.170
_exptl_absorpt_correction_T_max 0.9968
_exptl_absorpt_correction_T_min 0.9951
_exptl_absorpt_correction_type multi-scan
_exptl_absorpt_process_details '(North et al., 1968)'
_exptl_crystal_colour colourless
_exptl_crystal_density_diffrn 1.366
_exptl_crystal_density_method 'not measured'
_exptl_crystal_description block
_exptl_crystal_F_000 716
_exptl_crystal_size_max 0.03
_exptl_crystal_size_mid 0.03
_exptl_crystal_size_min 0.02
_refine_diff_density_max 0.928
_refine_diff_density_min -0.603
_refine_diff_density_rms 0.092
_refine_ls_extinction_method none
_refine_ls_goodness_of_fit_ref 1.671
_refine_ls_hydrogen_treatment mixed
_refine_ls_matrix_type full
_refine_ls_number_parameters 398
_refine_ls_number_reflns 6464
_refine_ls_number_restraints 19
_refine_ls_restrained_S_all 1.717
_refine_ls_R_factor_all 0.1535
_refine_ls_R_factor_gt 0.1185
_refine_ls_shift/su_max 0.046
_refine_ls_shift/su_mean 0.004
_refine_ls_structure_factor_coef Fsqd
_refine_ls_weighting_details 'calc w=1/[\s^2^(Fo^2^)+(0.2000P)^2^+0.0000P] where P=(Fo^2^+2Fc^2^)/3'
_refine_ls_weighting_scheme calc
_refine_ls_wR_factor_gt 0.3752
_refine_ls_wR_factor_ref 0.4168
_reflns_number_gt 4323
_reflns_number_total 6464
_reflns_threshold_expression >2sigma(I)
_cod_data_source_file c8dt00003d2.cif
_cod_data_source_block a
_cod_depositor_comments
;
The following automatic conversions were performed:

'_symmetry_cell_setting' value 'Triclinic' changed to 'triclinic'
according to
/home/data/users/saulius/crontab/automatic-downloads/rss-feeds/RSC/lib/dictionaries/cif_core.dic
dictionary named 'cif_core.dic' version 2.4.2 from 2011-04-26.

Automatic conversion script
Id: cif_fix_values 4973 2017-02-22 13:04:09Z antanas 

 Adding full bibliography for 7045534--7045535.cif.
;
_cod_original_sg_symbol_H-M P-1
_cod_database_code 7045534

loop_
_symmetry_equiv_pos_as_xyz
'x, y, z'
'-x, -y, -z'

loop_
_atom_site_label
_atom_site_type_symbol
_atom_site_fract_x
_atom_site_fract_y
_atom_site_fract_z
_atom_site_U_iso_or_equiv
_atom_site_adp_type
_atom_site_occupancy
_atom_site_symmetry_multiplicity
_atom_site_calc_flag
_atom_site_refinement_flags
C1 C 0.2302(4) 0.2172(4) 0.1943(2) 0.0347(8) Uani 1 1 d .
C2 C 0.2357(4) 0.1034(4) 0.2374(2) 0.0425(9) Uani 1 1 d .
H2 H 0.1695 0.0730 0.2369 0.051 Uiso 1 1 calc R
C3 C 0.3388(4) 0.0342(4) 0.2813(2) 0.0420(9) Uani 1 1 d .
H3 H 0.3419 -0.0424 0.3112 0.050 Uiso 1 1 calc R
C4 C 0.4391(4) 0.0796(4) 0.2809(2) 0.0344(8) Uani 1 1 d .
C5 C 0.4290(4) 0.1964(4) 0.2388(2) 0.0387(9) Uani 1 1 d .
H5 H 0.4950 0.2273 0.2389 0.046 Uiso 1 1 calc R
C6 C 0.3239(4) 0.2680(4) 0.1966(2) 0.0415(9) Uani 1 1 d .
H6 H 0.3157 0.3484 0.1704 0.050 Uiso 1 1 calc R
C7 C 0.5615(4) -0.0024(4) 0.3198(2) 0.0402(9) Uani 1 1 d .
C8 C -0.1981(17) 0.5103(19) 0.2838(8) 0.238(11) Uani 1 1 d .
H8A H -0.2777 0.5979 0.3078 0.286 Uiso 1 1 calc R
H8B H -0.1382 0.4724 0.3236 0.286 Uiso 1 1 calc R
C9 C -0.2574(10) 0.4086(14) 0.2669(8) 0.160(4) Uani 1 1 d U
H9A H -0.3146 0.3947 0.3216 0.192 Uiso 1 1 calc R
H9B H -0.3201 0.4506 0.2290 0.192 Uiso 1 1 calc R
C10 C -0.1898(16) 0.208(2) 0.2030(12) 0.269(12) Uani 1 1 d U
H10A H -0.2389 0.2568 0.1594 0.323 Uiso 1 1 calc R
H10B H -0.2586 0.1962 0.2521 0.323 Uiso 1 1 calc R
C11 C -0.0639(17) 0.0732(14) 0.1662(9) 0.174(6) Uani 1 1 d .
H11A H -0.0165 0.0271 0.2109 0.209 Uiso 1 1 calc R
H11B H -0.0995 0.0172 0.1485 0.209 Uiso 1 1 calc R
C12 C 0.1651(19) -0.0286(9) 0.0557(10) 0.197(8) Uani 1 1 d .
H12A H 0.1392 -0.0947 0.0411 0.236 Uiso 1 1 calc R
H12B H 0.2219 -0.0673 0.0971 0.236 Uiso 1 1 calc R
C13 C 0.2527(17) 0.0085(11) -0.0267(9) 0.203(9) Uani 1 1 d .
H13A H 0.3361 -0.0735 -0.0560 0.243 Uiso 1 1 calc R
H13B H 0.1931 0.0525 -0.0661 0.243 Uiso 1 1 calc R
C14 C 0.3719(13) 0.1000(14) -0.0695(7) 0.154(4) Uani 1 1 d U
H14A H 0.3210 0.1219 -0.1138 0.185 Uiso 1 1 calc R
H14B H 0.4573 0.0127 -0.0854 0.185 Uiso 1 1 calc R
C15 C 0.4121(9) 0.2023(12) -0.0619(7) 0.144(4) Uani 1 1 d U
H15A H 0.4636 0.2146 -0.1193 0.173 Uiso 1 1 calc R
H15B H 0.4800 0.1680 -0.0268 0.173 Uiso 1 1 calc R
C16 C 0.338(2) 0.415(3) -0.0258(12) 0.289(16) Uani 1 1 d .
H16A H 0.3833 0.4239 -0.0857 0.347 Uiso 1 1 calc R
H16B H 0.4092 0.3806 0.0070 0.347 Uiso 1 1 calc R
C17 C 0.197(2) 0.5591(14) 0.0179(9) 0.190(6) Uani 1 1 d .
H17A H 0.2315 0.6227 0.0250 0.228 Uiso 1 1 calc R
H17B H 0.1379 0.5970 -0.0223 0.228 Uiso 1 1 calc R
C18 C 0.005(2) 0.6518(11) 0.1277(18) 0.291(17) Uani 1 1 d .
H18A H -0.0556 0.6800 0.0886 0.349 Uiso 1 1 calc R
H18B H 0.0387 0.7184 0.1292 0.349 Uiso 1 1 calc R
C19 C -0.0791(13) 0.6291(12) 0.2252(11) 0.185(8) Uani 1 1 d .
H19A H -0.0144 0.5966 0.2622 0.222 Uiso 1 1 calc R
H19B H -0.1613 0.7146 0.2506 0.222 Uiso 1 1 calc R
C20 C 0.1877(7) -0.0574(8) 0.5605(4) 0.0871(19) Uani 1 1 d .
H20A H 0.0960 -0.0478 0.5567 0.105 Uiso 1 1 calc R
H20B H 0.1806 -0.0462 0.6210 0.105 Uiso 1 1 calc R
C21 C 0.1125(6) 0.1767(8) 0.5421(5) 0.094(2) Uani 1 1 d .
H21A H 0.1050 0.1887 0.6026 0.112 Uiso 1 1 calc R
H21B H 0.0195 0.1906 0.5381 0.112 Uiso 1 1 calc R
C22 C 0.1491(7) 0.2739(8) 0.4926(5) 0.102(3) Uani 1 1 d .
H22A H 0.0685 0.3644 0.5077 0.123 Uiso 1 1 calc R
H22B H 0.1696 0.2546 0.4313 0.123 Uiso 1 1 calc R
C23 C 0.3218(9) 0.3598(5) 0.4638(4) 0.095(2) Uani 1 1 d .
H23A H 0.2457 0.4524 0.4785 0.114 Uiso 1 1 calc R
H23B H 0.3438 0.3425 0.4020 0.114 Uiso 1 1 calc R
C24 C 0.4500(9) 0.3440(6) 0.4846(4) 0.087(2) Uani 1 1 d .
H24A H 0.4713 0.4177 0.4610 0.105 Uiso 1 1 calc R
H24B H 0.4321 0.3488 0.5471 0.105 Uiso 1 1 calc R
C25 C 0.3039(9) -0.1925(8) 0.5257(4) 0.099(2) Uani 1 1 d .
H25A H 0.2735 -0.2610 0.5485 0.118 Uiso 1 1 calc R
H25B H 0.3247 -0.1967 0.4630 0.118 Uiso 1 1 calc R
F1 F 0.1994(5) 0.8095(5) 0.3084(5) 0.177(3) Uani 1 1 d .
F2 F 0.1864(5) 0.6123(6) 0.2940(4) 0.150(2) Uani 1 1 d .
F3 F 0.4148(6) 0.5134(5) 0.2306(5) 0.181(3) Uani 1 1 d .
F4 F 0.4297(5) 0.6997(5) 0.2481(4) 0.1341(19) Uani 1 1 d .
F5 F 0.3233(12) 0.6242(8) 0.3597(4) 0.224(4) Uani 1 1 d .
F6 F 0.2943(9) 0.6961(9) 0.1768(4) 0.206(3) Uani 1 1 d .
N2 N 0.1276(3) 0.2839(3) 0.14125(19) 0.0375(8) Uani 1 1 d .
H2A H 0.1734 0.2572 0.0858 0.056 Uiso 1 1 calc R
H2B H 0.0910 0.3737 0.1472 0.056 Uiso 1 1 calc R
H2C H 0.0563 0.2610 0.1587 0.056 Uiso 1 1 calc R
N1 N 0.5290(4) -0.0528(4) 0.3962(2) 0.0520(10) Uani 1 1 d .
H1A H 0.5963 -0.1039 0.4203 0.062 Uiso 1 1 calc R
H1B H 0.4407 -0.0344 0.4216 0.062 Uiso 1 1 calc R
O1 O 0.6850(3) -0.0247(3) 0.28019(19) 0.0565(9) Uani 1 1 d .
O2 O -0.1351(5) 0.2705(8) 0.2259(4) 0.141(3) Uani 1 1 d U
O3 O 0.0435(8) 0.0886(5) 0.0902(5) 0.133(3) Uani 1 1 d .
O4 O 0.2983(6) 0.0960(8) -0.0034(3) 0.171(4) Uani 1 1 d .
O5 O 0.2832(8) 0.3527(11) -0.0202(4) 0.175(4) Uani 1 1 d .
O6 O 0.0986(10) 0.5472(6) 0.1088(7) 0.183(4) Uani 1 1 d .
O7 O -0.1329(7) 0.5207(8) 0.2182(5) 0.172(4) Uani 1 1 d .
O8 O 0.2186(4) 0.0445(4) 0.5111(2) 0.0750(11) Uani 1 1 d .
O9 O 0.2732(4) 0.2678(4) 0.5106(2) 0.0758(11) Uani 1 1 d .
O10 O 0.5695(5) 0.2188(4) 0.4503(2) 0.0739(11) Uani 1 1 d .
P1 P 0.30450(14) 0.65975(13) 0.27038(9) 0.0614(5) Uani 1 1 d .

loop_
_atom_site_aniso_label
_atom_site_aniso_U_11
_atom_site_aniso_U_22
_atom_site_aniso_U_33
_atom_site_aniso_U_23
_atom_site_aniso_U_13
_atom_site_aniso_U_12
C1 0.0349(18) 0.040(2) 0.0297(17) -0.0004(15) -0.0070(14) -0.0181(16)
C2 0.048(2) 0.049(2) 0.046(2) 0.0115(18) -0.0206(18) -0.0315(19)
C3 0.054(2) 0.044(2) 0.0393(19) 0.0122(17) -0.0176(18) -0.0316(19)
C4 0.0348(19) 0.0343(19) 0.0309(17) -0.0009(14) -0.0065(14) -0.0143(16)
C5 0.039(2) 0.040(2) 0.044(2) 0.0047(16) -0.0141(17) -0.0240(17)
C6 0.051(2) 0.036(2) 0.046(2) 0.0082(16) -0.0169(18) -0.0249(18)
C7 0.044(2) 0.042(2) 0.0390(19) 0.0025(16) -0.0139(17) -0.0219(18)
C8 0.172(12) 0.274(19) 0.088(7) -0.092(10) -0.019(7) 0.051(13)
C9 0.074(5) 0.193(8) 0.134(7) 0.032(6) 0.035(4) -0.039(5)
C10 0.186(11) 0.45(3) 0.34(2) 0.34(2) -0.217(14) -0.262(16)
C11 0.269(16) 0.207(12) 0.230(12) 0.135(11) -0.180(12) -0.217(13)
C12 0.36(2) 0.065(5) 0.233(15) 0.024(7) -0.235(17) -0.073(9)
C13 0.243(14) 0.090(6) 0.173(10) -0.091(7) -0.151(11) 0.074(8)
C14 0.136(7) 0.176(8) 0.100(6) -0.015(6) -0.048(6) -0.019(6)
C15 0.074(4) 0.157(7) 0.119(6) 0.028(5) 0.042(4) -0.030(5)
C16 0.204(15) 0.52(4) 0.216(17) 0.23(2) -0.070(14) -0.26(2)
C17 0.302(19) 0.140(10) 0.172(11) 0.091(9) -0.046(12) -0.163(12)
C18 0.35(3) 0.060(6) 0.62(4) 0.057(14) -0.40(3) -0.074(11)
C19 0.135(9) 0.104(8) 0.258(15) -0.128(10) -0.097(10) 0.039(7)
C20 0.080(4) 0.131(6) 0.068(3) 0.021(4) -0.018(3) -0.067(4)
C21 0.043(3) 0.115(6) 0.091(4) -0.006(4) -0.013(3) -0.012(3)
C22 0.071(4) 0.087(4) 0.090(4) -0.008(4) -0.038(3) 0.021(4)
C23 0.137(6) 0.037(3) 0.056(3) 0.009(2) 0.001(4) -0.012(3)
C24 0.140(6) 0.061(4) 0.059(3) -0.004(3) 0.001(4) -0.060(4)
C25 0.154(7) 0.135(7) 0.069(4) 0.026(4) -0.039(4) -0.117(6)
F1 0.110(4) 0.085(3) 0.264(8) -0.043(4) 0.039(4) -0.028(3)
F2 0.101(3) 0.179(5) 0.193(5) -0.036(4) -0.001(3) -0.098(4)
F3 0.116(4) 0.076(3) 0.320(9) -0.071(4) -0.010(5) -0.032(3)
F4 0.115(3) 0.112(3) 0.178(5) -0.024(3) 0.013(3) -0.079(3)
F5 0.447(14) 0.268(8) 0.123(4) 0.097(5) -0.150(7) -0.273(10)
F6 0.232(7) 0.274(8) 0.117(4) 0.079(5) -0.079(5) -0.116(7)
N2 0.0350(16) 0.0362(17) 0.0390(16) 0.0061(13) -0.0129(13) -0.0137(14)
N1 0.049(2) 0.067(2) 0.0410(18) 0.0157(17) -0.0205(15) -0.0252(19)
O1 0.0377(16) 0.071(2) 0.0508(17) 0.0066(15) -0.0076(13) -0.0208(15)
O2 0.067(3) 0.245(7) 0.134(4) 0.106(5) -0.053(3) -0.093(4)
O3 0.192(6) 0.069(3) 0.211(7) 0.048(4) -0.156(6) -0.069(4)
O4 0.084(3) 0.251(8) 0.055(3) -0.079(4) -0.026(2) 0.041(4)
O5 0.126(5) 0.309(11) 0.117(5) 0.123(6) -0.053(4) -0.131(7)
O6 0.254(8) 0.058(3) 0.347(11) 0.089(5) -0.243(9) -0.083(5)
O7 0.118(5) 0.168(6) 0.125(5) -0.096(5) -0.049(4) 0.046(4)
O8 0.063(2) 0.104(3) 0.0555(19) 0.012(2) -0.0117(17) -0.041(2)
O9 0.076(2) 0.059(2) 0.067(2) 0.0139(18) -0.0186(19) -0.0136(19)
O10 0.109(3) 0.075(2) 0.055(2) -0.0008(18) -0.015(2) -0.060(2)
P1 0.0636(9) 0.0565(9) 0.0654(9) 0.0082(6) -0.0140(7) -0.0318(7)

loop_
_atom_type_symbol
_atom_type_description
_atom_type_scat_dispersion_real
_atom_type_scat_dispersion_imag
_atom_type_scat_source
C C 0.0033 0.0016 'International Tables Vol C Tables 4.2.6.8 and 6.1.1.4'
H H 0.0000 0.0000 'International Tables Vol C Tables 4.2.6.8 and 6.1.1.4'
F F 0.0171 0.0103 'International Tables Vol C Tables 4.2.6.8 and 6.1.1.4'
N N 0.0061 0.0033 'International Tables Vol C Tables 4.2.6.8 and 6.1.1.4'
O O 0.0106 0.0060 'International Tables Vol C Tables 4.2.6.8 and 6.1.1.4'
P P 0.1023 0.0942 'International Tables Vol C Tables 4.2.6.8 and 6.1.1.4'

loop_
_geom_angle_atom_site_label_1
_geom_angle_atom_site_label_2
_geom_angle_atom_site_label_3
_geom_angle
_geom_angle_site_symmetry_1
_geom_angle_site_symmetry_3
C2 C1 C6 121.2(3) . .
C2 C1 N2 119.8(3) . .
C6 C1 N2 118.9(3) . .
C1 C2 C3 120.1(3) . .
C1 C2 H2 119.9 . .
C3 C2 H2 119.9 . .
C2 C3 C4 119.6(3) . .
C2 C3 H3 120.2 . .
C4 C3 H3 120.2 . .
C5 C4 C3 119.1(3) . .
C5 C4 C7 120.4(3) . .
C3 C4 C7 120.3(3) . .
C6 C5 C4 121.6(3) . .
C6 C5 H5 119.2 . .
C4 C5 H5 119.2 . .
C5 C6 C1 118.2(3) . .
C5 C6 H6 120.9 . .
C1 C6 H6 120.9 . .
O1 C7 N1 123.3(4) . .
O1 C7 C4 120.3(3) . .
N1 C7 C4 116.3(3) . .
O7 C8 C9 104.8(12) . .
O7 C8 H8A 110.8 . .
C9 C8 H8A 110.8 . .
O7 C8 H8B 110.8 . .
C9 C8 H8B 110.8 . .
H8A C8 H8B 108.9 . .
O2 C9 C8 112.6(8) . .
O2 C9 H9A 109.1 . .
C8 C9 H9A 109.1 . .
O2 C9 H9B 109.1 . .
C8 C9 H9B 109.1 . .
H9A C9 H9B 107.8 . .
O2 C10 C11 104.6(8) . .
O2 C10 H10A 110.8 . .
C11 C10 H10A 110.8 . .
O2 C10 H10B 110.8 . .
C11 C10 H10B 110.8 . .
H10A C10 H10B 108.9 . .
O3 C11 C10 112.1(7) . .
O3 C11 H11A 109.2 . .
C10 C11 H11A 109.2 . .
O3 C11 H11B 109.2 . .
C10 C11 H11B 109.2 . .
H11A C11 H11B 107.9 . .
O3 C12 C13 107.2(7) . .
O3 C12 H12A 110.3 . .
C13 C12 H12A 110.3 . .
O3 C12 H12B 110.3 . .
C13 C12 H12B 110.3 . .
H12A C12 H12B 108.5 . .
O4 C13 C12 109.3(8) . .
O4 C13 C14 35.5(6) . .
C12 C13 C14 144.4(8) . .
O4 C13 H13A 109.8 . .
C12 C13 H13A 109.8 . .
C14 C13 H13A 86.6 . .
O4 C13 H13B 109.8 . .
C12 C13 H13B 109.8 . .
C14 C13 H13B 93.4 . .
H13A C13 H13B 108.3 . .
O4 C14 C15 107.5(12) . .
O4 C14 C13 45.2(7) . .
C15 C14 C13 151.7(9) . .
O4 C14 H14A 110.2 . .
C15 C14 H14A 110.2 . .
C13 C14 H14A 79.9 . .
O4 C14 H14B 110.2 . .
C15 C14 H14B 110.2 . .
C13 C14 H14B 90.1 . .
H14A C14 H14B 108.5 . .
C14 C15 O5 118.0(8) . .
C14 C15 H15A 107.8 . .
O5 C15 H15A 107.8 . .
C14 C15 H15B 107.8 . .
O5 C15 H15B 107.8 . .
H15A C15 H15B 107.1 . .
O5 C16 C17 99.0(13) . .
O5 C16 H16A 112.0 . .
C17 C16 H16A 112.0 . .
O5 C16 H16B 112.0 . .
C17 C16 H16B 111.9 . .
H16A C16 H16B 109.6 . .
O6 C17 C16 115.1(8) . .
O6 C17 H17A 108.5 . .
C16 C17 H17A 108.5 . .
O6 C17 H17B 108.5 . .
C16 C17 H17B 108.5 . .
H17A C17 H17B 107.5 . .
O6 C18 C19 101.5(14) . .
O6 C18 H18A 111.5 . .
C19 C18 H18A 111.5 . .
O6 C18 H18B 111.5 . .
C19 C18 H18B 111.5 . .
H18A C18 H18B 109.3 . .
O7 C19 C18 109.0(8) . .
O7 C19 H19A 109.9 . .
C18 C19 H19A 109.9 . .
O7 C19 H19B 109.9 . .
C18 C19 H19B 109.9 . .
H19A C19 H19B 108.3 . .
O8 C20 C25 109.1(5) . .
O8 C20 H20A 109.9 . .
C25 C20 H20A 109.9 . .
O8 C20 H20B 109.9 . .
C25 C20 H20B 109.9 . .
H20A C20 H20B 108.3 . .
O8 C21 C22 110.1(5) . .
O8 C21 H21A 109.6 . .
C22 C21 H21A 109.6 . .
O8 C21 H21B 109.6 . .
C22 C21 H21B 109.6 . .
H21A C21 H21B 108.2 . .
C21 C22 O9 109.1(5) . .
C21 C22 H22A 109.9 . .
O9 C22 H22A 109.9 . .
C21 C22 H22B 109.9 . .
O9 C22 H22B 109.9 . .
H22A C22 H22B 108.3 . .
O9 C23 C24 110.5(5) . .
O9 C23 H23A 109.5 . .
C24 C23 H23A 109.5 . .
O9 C23 H23B 109.5 . .
C24 C23 H23B 109.5 . .
H23A C23 H23B 108.1 . .
O10 C24 C23 110.8(5) . .
O10 C24 H24A 109.5 . .
C23 C24 H24A 109.5 . .
O10 C24 H24B 109.5 . .
C23 C24 H24B 109.5 . .
H24A C24 H24B 108.1 . .
O10 C25 C20 109.7(5) 2_656 .
O10 C25 H25A 109.7 2_656 .
C20 C25 H25A 109.7 . .
O10 C25 H25B 109.7 2_656 .
C20 C25 H25B 109.7 . .
H25A C25 H25B 108.2 . .
C1 N2 H2A 109.5 . .
C1 N2 H2B 109.5 . .
H2A N2 H2B 109.5 . .
C1 N2 H2C 109.5 . .
H2A N2 H2C 109.5 . .
H2B N2 H2C 109.5 . .
C7 N1 H1A 120.0 . .
C7 N1 H1B 120.0 . .
H1A N1 H1B 120.0 . .
C10 O2 C9 107.9(11) . .
C12 O3 C11 115.9(9) . .
C14 O4 C13 99.2(10) . .
C16 O5 C15 104.9(15) . .
C18 O6 C17 106.2(15) . .
C8 O7 C19 109.5(12) . .
C21 O8 C20 112.0(5) . .
C23 O9 C22 114.5(6) . .
C24 O10 C25 113.5(5) . 2_656
F5 P1 F6 176.5(5) . .
F5 P1 F2 87.7(4) . .
F6 P1 F2 95.7(4) . .
F5 P1 F3 93.7(5) . .
F6 P1 F3 85.3(5) . .
F2 P1 F3 87.7(3) . .
F5 P1 F4 90.4(4) . .
F6 P1 F4 86.2(4) . .
F2 P1 F4 176.8(3) . .
F3 P1 F4 89.9(3) . .
F5 P1 F1 86.9(5) . .
F6 P1 F1 93.9(5) . .
F2 P1 F1 95.2(3) . .
F3 P1 F1 177.1(3) . .
F4 P1 F1 87.3(3) . .

loop_
_geom_bond_atom_site_label_1
_geom_bond_atom_site_label_2
_geom_bond_distance
_geom_bond_site_symmetry_2
C1 C2 1.371(5) .
C1 C6 1.386(5) .
C1 N2 1.474(5) .
C2 C3 1.374(6) .
C2 H2 0.9300 .
C3 C4 1.398(5) .
C3 H3 0.9300 .
C4 C5 1.381(5) .
C4 C7 1.491(5) .
C5 C6 1.374(5) .
C5 H5 0.9300 .
C6 H6 0.9300 .
C7 O1 1.225(5) .
C7 N1 1.328(5) .
C8 O7 1.123(17) .
C8 C9 1.62(2) .
C8 H8A 0.9700 .
C8 H8B 0.9700 .
C9 O2 1.532(13) .
C9 H9A 0.9700 .
C9 H9B 0.9700 .
C10 O2 1.235(18) .
C10 C11 1.51(2) .
C10 H10A 0.9700 .
C10 H10B 0.9700 .
C11 O3 1.492(14) .
C11 H11A 0.9700 .
C11 H11B 0.9700 .
C12 O3 1.365(14) .
C12 C13 1.55(2) .
C12 H12A 0.9700 .
C12 H12B 0.9700 .
C13 O4 1.401(18) .
C13 C14 1.95(2) .
C13 H13A 0.9700 .
C13 H13B 0.9700 .
C14 O4 1.147(13) .
C14 C15 1.423(16) .
C14 H14A 0.9700 .
C14 H14B 0.9700 .
C15 O5 1.642(13) .
C15 H15A 0.9700 .
C15 H15B 0.9700 .
C16 O5 1.09(2) .
C16 C17 1.65(2) .
C16 H16A 0.9700 .
C16 H16B 0.9700 .
C17 O6 1.585(17) .
C17 H17A 0.9700 .
C17 H17B 0.9700 .
C18 O6 1.124(17) .
C18 C19 1.64(3) .
C18 H18A 0.9700 .
C18 H18B 0.9700 .
C19 O7 1.593(17) .
C19 H19A 0.9700 .
C19 H19B 0.9700 .
C20 O8 1.440(7) .
C20 C25 1.466(10) .
C20 H20A 0.9700 .
C20 H20B 0.9700 .
C21 O8 1.403(7) .
C21 C22 1.423(10) .
C21 H21A 0.9700 .
C21 H21B 0.9700 .
C22 O9 1.427(9) .
C22 H22A 0.9700 .
C22 H22B 0.9700 .
C23 O9 1.427(7) .
C23 C24 1.453(10) .
C23 H23A 0.9700 .
C23 H23B 0.9700 .
C24 O10 1.406(7) .
C24 H24A 0.9700 .
C24 H24B 0.9700 .
C25 O10 1.425(8) 2_656
C25 H25A 0.9700 .
C25 H25B 0.9700 .
F1 P1 1.573(5) .
F2 P1 1.546(4) .
F3 P1 1.560(4) .
F4 P1 1.562(4) .
F5 P1 1.500(5) .
F6 P1 1.543(6) .
N2 H2A 0.8900 .
N2 H2B 0.8900 .
N2 H2C 0.8900 .
N1 H1A 0.8600 .
N1 H1B 0.8600 .
O10 C25 1.425(8) 2_656

loop_
_geom_hbond_atom_site_label_D
_geom_hbond_atom_site_label_H
_geom_hbond_atom_site_label_A
_geom_hbond_distance_DH
_geom_hbond_distance_HA
_geom_hbond_distance_DA
_geom_hbond_angle_DHA
_geom_hbond_site_symmetry_A
N2 H2C O2 0.89 2.01 2.862(5) 159.1 .
N2 H2B O6 0.89 2.01 2.814(6) 150.4 .
N2 H2A O4 0.89 2.05 2.840(6) 146.6 .
N1 H1B O8 0.86 2.23 3.064(5) 165.0 .
N1 H1A O9 0.86 2.16 2.991(5) 161.9 2_656

loop_
_geom_torsion_atom_site_label_1
_geom_torsion_atom_site_label_2
_geom_torsion_atom_site_label_3
_geom_torsion_atom_site_label_4
_geom_torsion
_geom_torsion_site_symmetry_4
C6 C1 C2 C3 -2.5(6) .
N2 C1 C2 C3 174.8(3) .
C1 C2 C3 C4 -0.8(6) .
C2 C3 C4 C5 2.3(6) .
C2 C3 C4 C7 -173.2(4) .
C3 C4 C5 C6 -0.6(6) .
C7 C4 C5 C6 174.9(3) .
C4 C5 C6 C1 -2.5(6) .
C2 C1 C6 C5 4.1(6) .
N2 C1 C6 C5 -173.2(3) .
C5 C4 C7 O1 -42.7(5) .
C3 C4 C7 O1 132.7(4) .
C5 C4 C7 N1 140.0(4) .
C3 C4 C7 N1 -44.5(5) .
O7 C8 C9 O2 58.4(14) .
O2 C10 C11 O3 -60.8(11) .
O3 C12 C13 O4 64.3(10) .
O3 C12 C13 C14 71.5(16) .
C12 C13 C14 O4 -11.7(15) .
O4 C13 C14 C15 -17.9(18) .
C12 C13 C14 C15 -30(3) .
O4 C14 C15 O5 -50.2(13) .
C13 C14 C15 O5 -37(2) .
O5 C16 C17 O6 50.2(17) .
O6 C18 C19 O7 -62.1(11) .
O8 C21 C22 O9 -68.9(7) .
O9 C23 C24 O10 69.5(6) .
O8 C20 C25 O10 73.3(6) 2_656
C11 C10 O2 C9 -178.4(8) .
C8 C9 O2 C10 -169.6(10) .
C13 C12 O3 C11 174.4(7) .
C10 C11 O3 C12 176.6(9) .
C15 C14 O4 C13 171.2(9) .
C12 C13 O4 C14 172.8(9) .
C17 C16 O5 C15 -179.9(8) .
C14 C15 O5 C16 -175.5(12) .
C19 C18 O6 C17 -175.2(9) .
C16 C17 O6 C18 -177.1(13) .
C9 C8 O7 C19 175.3(8) .
C18 C19 O7 C8 -175.8(11) .
C22 C21 O8 C20 178.8(5) .
C25 C20 O8 C21 -178.9(5) .
C24 C23 O9 C22 -178.7(5) .
C21 C22 O9 C23 179.3(5) .
C23 C24 O10 C25 -175.4(5) 2_656
